data_2300038
loop_
_publ_author_name
'Henry, Paul F.'
'Weller, Mark T.'
'Wilson, Chick C.'

_publ_section_title
;
 Determination of the cation distribution in Fe~2~Ni(PO~4~)~2~ using
 isotopic substitution and powder neutron diffraction
;
_journal_issue 6
_journal_name_full 'Journal of Applied Crystallography'
_journal_page_first 1361
_journal_page_last 1367
_journal_paper_doi 10.1107/S0021889803017515
_journal_volume 36
_journal_year 2003
_chemical_formula_sum 'Ni3 O8 P2'
_chemical_formula_weight 366.07
_chemical_name_systematic ' ?'
_space_group_IT_number 14
_symmetry_cell_setting monoclinic
_symmetry_space_group_name_Hall '-P 2ybc'
_symmetry_space_group_name_H-M 'P 1 21/c 1'
_cell_angle_alpha 90.0
_cell_angle_beta 91.1288(16)
_cell_angle_gamma 90.0
_cell_formula_units_Z 2
_cell_length_a 5.83104(15)
_cell_length_b 4.69778(13)
_cell_length_c 10.1098(3)
_cell_volume 276.883(13)
_cod_data_source_file he0320.cif
_cod_data_source_block ISO192C_phase_1
_cod_depositor_comments
;
The following automatic conversions were performed:
'_geom_bond_publ_flag' value 'N' changed to 'n' according to
'/home/saulius/struct/CIF-dictionaries/cif_core.dic' dictionary named
'cif_core.dic' version 2.4.1 from 2010-06-29 (34 times).

Automatic conversion script
Id: cif_fix_enum 1527 2010-12-29 10:47:43Z saulius 

The following automatic conversions were performed:

'_geom_bond_publ_flag' value 'N' changed to 'n' according to
/home/saulius/struct/CIF-dictionaries/cif_core.dic dictionary named
'cif_core.dic' version 2.4.1 from 2010-06-29 (34
times).

'_geom_angle_publ_flag' value 'N' changed to 'n' according
to /home/saulius/struct/CIF-dictionaries/cif_core.dic dictionary
named 'cif_core.dic' version 2.4.1 from 2010-06-29 (26 times).

Automatic conversion script
Id: cif_fix_values 1715 2011-07-08 13:25:40Z adriana 
;
_cod_original_cell_volume 276.88376
_cod_original_sg_symbol_H-M 'P 21/c'
_cod_database_code 2300038

loop_
_symmetry_equiv_pos_site_id
_symmetry_equiv_pos_as_xyz
1 +x,+y,+z
2 -x,+y+1/2,-z+1/2
-1 -x,-y,-z
-2 +x,-y+1/2,+z+1/2

loop_
_atom_site_aniso_label
_atom_site_aniso_U_11
_atom_site_aniso_U_22
_atom_site_aniso_U_33
_atom_site_aniso_U_12
_atom_site_aniso_U_13
_atom_site_aniso_U_23
NI1 0.041(4) 0.007(3) 0.009(3) 0.006(4) 0.006(3) 0.006(3)
NI2 0.008(2) 0.018(3) 0.016(3) -0.006(2) 0.0009(16) -0.006(3)

loop_
_atom_site_label
_atom_site_fract_x
_atom_site_fract_y
_atom_site_fract_z
_atom_site_U_iso_or_equiv
_atom_site_thermal_displace_type
_atom_site_occupancy
_atom_site_type_symbol
NI1 0.5 0.0 0.0 0.01862 Uani 1.0 NI
NI2 0.2382(4) -0.0133(7) 0.2749(3) 0.01382 Uani 1.0 NI
P3 0.2396(9) 0.4232(10) 0.0945(5) 0.0154(17) Uiso 1.0 P
O4 0.2464(18) 0.7483(11) 0.0971(11) 0.0089(16) Uiso 1.0 O
O5 0.2403(19) 0.1996(19) 0.4541(6) 0.0089(16) Uiso 1.0 O
O6 0.0410(13) 0.296(2) 0.1715(9) 0.0089(16) Uiso 1.0 O
O7 0.4489(13) 0.2705(19) 0.1538(10) 0.0089(16) Uiso 1.0 O

loop_
_atom_type_symbol
NI
P
O

loop_
_geom_angle_atom_site_label_1
_geom_angle_atom_site_label_2
_geom_angle_atom_site_label_3
_geom_angle_site_symmetry_1
_geom_angle_site_symmetry_3
_geom_angle
_geom_angle_publ_flag
O5 NI1 O5 2_645 -2_565 179.972 n
O5 NI1 O7 2_645 1_555 111.4(2) n
O5 NI1 O7 2_645 -1_655 68.6(2) n
O5 NI1 O7 -2_565 1_555 68.6(2) n
O5 NI1 O7 -2_565 -1_655 111.4(2) n
O7 NI1 O7 1_555 -1_655 180.0 n
O4 NI2 O5 1_545 1_555 176.6(3) n
O4 NI2 O6 1_545 1_555 88.0(4) n
O4 NI2 O6 1_545 2_545 91.5(4) n
O5 NI2 O6 1_555 1_555 95.4(4) n
O5 NI2 O6 1_555 2_545 88.2(4) n
O6 NI2 O6 1_555 2_545 90.3(3) n
O4 P3 O5 1_555 -2_565 113.0(7) n
O4 P3 O6 1_555 1_555 113.7(7) n
O4 P3 O7 1_555 1_555 116.3(7) n
O5 P3 O6 -2_565 1_555 109.9(6) n
O5 P3 O7 -2_565 1_555 99.8(6) n
O6 P3 O7 1_555 1_555 102.9(6) n
NI2 O4 P3 1_565 1_555 122.8(6) n
NI1 O5 NI2 2_655 1_555 120.4(4) n
NI1 O5 P3 2_655 -2_566 93.6(5) n
NI2 O5 P3 1_555 -2_566 129.0(6) n
NI2 O6 NI2 1_555 2_555 128.9(4) n
NI2 O6 P3 1_555 1_555 96.3(5) n
NI2 O6 P3 2_555 1_555 127.4(6) n
NI1 O7 P3 1_555 1_555 97.0(5) n

loop_
_geom_bond_atom_site_label_1
_geom_bond_atom_site_label_2
_geom_bond_site_symmetry_1
_geom_bond_site_symmetry_2
_geom_bond_distance
_geom_bond_publ_flag
NI1 P3 . 1_555 2.689(5) n
NI1 P3 . -1_655 2.689(5) n
NI1 O4 . 1_545 2.146(9) n
NI1 O4 . -1_665 2.146(9) n
NI1 O5 . 2_645 2.115(10) n
NI1 O5 . -2_565 2.115(10) n
NI1 O7 . 1_555 2.034(10) n
NI1 O7 . -1_655 2.034(10) n
NI2 P3 . 1_555 2.744(5) n
NI2 O4 . 1_545 2.119(10) n
NI2 O5 . 1_555 2.069(8) n
NI2 O6 . 1_555 2.116(10) n
NI2 O6 . 2_545 1.945(9) n
NI2 O7 . 1_555 2.201(10) n
NI2 O7 . 2_645 2.197(9) n
P3 NI1 . 1_555 2.689(5) n
P3 NI2 . 1_555 2.744(5) n
P3 O4 . 1_555 1.528(3) n
P3 O5 . -2_565 1.532(3) n
P3 O6 . 1_555 1.530(3) n
P3 O7 . 1_555 1.528(3) n
O4 NI1 . 1_565 2.146(9) n
O4 NI2 . 1_565 2.119(10) n
O4 P3 . 1_555 1.528(3) n
O5 NI1 . 2_655 2.115(10) n
O5 NI2 . 1_555 2.069(8) n
O5 P3 . -2_566 1.532(3) n
O6 NI2 . 1_555 2.116(10) n
O6 NI2 . 2_555 1.945(9) n
O6 P3 . 1_555 1.530(3) n
O7 NI1 . 1_555 2.034(10) n
O7 NI2 . 1_555 2.201(10) n
O7 NI2 . 2_655 2.197(9) n
O7 P3 . 1_555 1.528(3) n
